data_1544421
loop_
_publ_author_name
'Robertson, Ellen J.'
'Proulx, Caroline'
'Su, Jessica K.'
'Garcia, Rita L.'
'Yoo, Stan'
'Nehls, Eric M.'
'Connolly, Michael D.'
'Taravati, Laudann'
'Zuckermann, Ronald N.'

_publ_section_title
;
 Molecular Engineering of the Peptoid Nanosheet Hydrophobic Core.
;
_journal_issue 45
_journal_name_full 'Langmuir : the ACS journal of surfaces and colloids'
_journal_page_first 11946
_journal_paper_doi 10.1021/acs.langmuir.6b02735
_journal_volume 32
_journal_year 2016
_chemical_formula_sum 'C24 H30 N2 O2'
_chemical_formula_weight 378.50
_chemical_name_common JJ-2-53-#6
_chemical_name_systematic
;
 zuckermann04
;
_space_group.centring_type C

_space_group_IT_number 15
_space_group.IT_number 15

_symmetry_cell_setting monoclinic
_symmetry_space_group_name_Hall '-C 2yc'
_symmetry_space_group_name_H-M 'C 1 2/c 1'
_atom_sites_solution_hydrogens geom
_atom_sites_solution_primary direct
_atom_sites_solution_secondary difmap
_audit_creation_method SHELXL-97
_cell_angle_alpha 90.00
_cell_angle_beta 97.952(5)
_cell_angle_gamma 90.00
_cell_formula_units_Z 4
_cell_length_a 36.811(3)
_cell_length_b 6.3458(5)
_cell_length_c 8.7540(7)
_cell_measurement_reflns_used 5797
_cell_measurement_temperature 100(2)
_cell_measurement_theta_max 67.34
_cell_measurement_theta_min 4.85
_cell_volume 2025.2(3)
_computing_cell_refinement 'Bruker SAINT'
_computing_data_collection 'Bruker APEX2'
_computing_data_reduction 'Bruker SAINT'
_computing_molecular_graphics ORTEP-32
_computing_publication_material WinGX
_computing_structure_refinement SHELXL-97
_computing_structure_solution SIR-2004
_diffrn_ambient_temperature 100(2)
_diffrn_detector_area_resol_mean 8.366
_diffrn_measured_fraction_theta_full 0.964
_diffrn_measured_fraction_theta_max 0.958
_diffrn_measurement_device_type 'Bruker APEX-II CCD'
_diffrn_measurement_method 'phi and omega scans'
_diffrn_radiation_monochromator 'HELIOS multilayer mirrors'
_diffrn_radiation_source 'microfocus rotating anode'
_diffrn_radiation_type CuK\a
_diffrn_radiation_wavelength 1.54178
_diffrn_reflns_av_R_equivalents 0.0202
_diffrn_reflns_av_sigmaI/netI 0.0176
_diffrn_reflns_limit_h_max 44
_diffrn_reflns_limit_h_min -44
_diffrn_reflns_limit_k_max 7
_diffrn_reflns_limit_k_min -7
_diffrn_reflns_limit_l_max 7
_diffrn_reflns_limit_l_min -10
_diffrn_reflns_number 9078
_diffrn_reflns_theta_full 67.00
_diffrn_reflns_theta_max 67.81
_diffrn_reflns_theta_min 2.42
_exptl_absorpt_coefficient_mu 0.618
_exptl_absorpt_correction_T_max 0.9522
_exptl_absorpt_correction_T_min 0.8968
_exptl_absorpt_correction_type multi-scan
_exptl_absorpt_process_details SADABS
_exptl_crystal_colour colorless
_exptl_crystal_density_diffrn 1.241
_exptl_crystal_density_method 'not measured'
_exptl_crystal_description rod
_exptl_crystal_F_000 816
_exptl_crystal_size_max 0.18
_exptl_crystal_size_mid 0.10
_exptl_crystal_size_min 0.08
_refine_diff_density_max 0.347
_refine_diff_density_min -0.252
_refine_diff_density_rms 0.058
_refine_ls_extinction_method none
_refine_ls_goodness_of_fit_ref 1.188
_refine_ls_hydrogen_treatment constr
_refine_ls_matrix_type full
_refine_ls_number_parameters 129
_refine_ls_number_reflns 1713
_refine_ls_number_restraints 0
_refine_ls_restrained_S_all 1.188
_refine_ls_R_factor_all 0.0548
_refine_ls_R_factor_gt 0.0506
_refine_ls_shift/su_max 0.003
_refine_ls_shift/su_mean 0.000
_refine_ls_structure_factor_coef Fsqd
_refine_ls_weighting_details 'calc w=1/[\s^2^(Fo^2^)+(0.0839P)^2^+2.7940P] where P=(Fo^2^+2Fc^2^)/3'
_refine_ls_weighting_scheme calc
_refine_ls_wR_factor_gt 0.1632
_refine_ls_wR_factor_ref 0.1675
_reflns_number_gt 1556
_reflns_number_total 1713
_reflns_threshold_expression >2sigma(I)
_cod_data_source_file la6b02735_si_003.cif
_cod_data_source_block zuckermann04
_cod_depositor_comments
;
The following automatic conversions were performed:

'_symmetry_cell_setting' value 'Monoclinic' changed to 'monoclinic'
according to
/usr/data/users/saulius/crontab/automatic-downloads/rss-feeds/ACS/lib/dictionaries/cif_core.dic
dictionary named 'cif_core.dic' version 2.4.2 from 2011-04-26.

Automatic conversion script
Id: cif_fix_values 4268 2015-11-12 08:31:59Z antanas 

 Adding full bibliography for 1544416--1544422.cif.

The following automatic conversions were performed:

'_space_group.centring_type' value 'C-centered' was replaced with the
value 'C' as specified in the replacement file
'/home/antanas/src/cod-tools/trunk/data/replacement-values/replacement_values.lst'.

Automatic conversion script
Id: cif_fix_values 5642 2017-10-24 12:04:52Z antanas 
;
_cod_original_sg_symbol_H-M C2/c
_cod_database_code 1544421

loop_
_symmetry_equiv_pos_as_xyz
'x, y, z'
'-x, y, -z+1/2'
'x+1/2, y+1/2, z'
'-x+1/2, y+1/2, -z+1/2'
'-x, -y, -z'
'x, -y, z-1/2'
'-x+1/2, -y+1/2, -z'
'x+1/2, -y+1/2, z-1/2'

loop_
_atom_site_label
_atom_site_type_symbol
_atom_site_fract_x
_atom_site_fract_y
_atom_site_fract_z
_atom_site_U_iso_or_equiv
_atom_site_adp_type
_atom_site_occupancy
_atom_site_symmetry_multiplicity
_atom_site_calc_flag
_atom_site_refinement_flags
C1 C 0.51013(5) 0.2197(3) 0.0087(3) 0.0255(5) Uani 1 1 d .
H1A H 0.5029 0.3300 -0.0695 0.031 Uiso 1 1 calc R
H1B H 0.5260 0.2874 0.0954 0.031 Uiso 1 1 calc R
C2 C 0.47586(5) 0.1435(3) 0.0682(2) 0.0232(5) Uani 1 1 d .
C3 C 0.43312(5) -0.1395(3) 0.1020(2) 0.0231(5) Uani 1 1 d .
H3A H 0.4283 -0.0693 0.1981 0.028 Uiso 1 1 calc R
H3B H 0.4347 -0.2932 0.1213 0.028 Uiso 1 1 calc R
C4 C 0.40175(5) -0.0932(3) -0.0269(2) 0.0248(5) Uani 1 1 d .
H4A H 0.3997 0.0611 -0.0419 0.030 Uiso 1 1 calc R
H4B H 0.4077 -0.1558 -0.1241 0.030 Uiso 1 1 calc R
C5 C 0.36520(5) -0.1782(3) 0.0052(2) 0.0219(5) Uani 1 1 d .
C6 C 0.34292(5) -0.0543(3) 0.0850(2) 0.0239(5) Uani 1 1 d .
H6 H 0.3510 0.0828 0.1175 0.029 Uiso 1 1 calc R
C7 C 0.30903(5) -0.1253(3) 0.1187(2) 0.0249(5) Uani 1 1 d .
C8 C 0.29817(5) -0.3277(3) 0.0724(3) 0.0262(5) Uani 1 1 d .
H8 H 0.2755 -0.3815 0.0963 0.031 Uiso 1 1 calc R
C9 C 0.31997(5) -0.4524(3) -0.0082(3) 0.0266(5) Uani 1 1 d .
H9 H 0.3117 -0.5890 -0.0409 0.032 Uiso 1 1 calc R
C10 C 0.35378(5) -0.3814(3) -0.0424(2) 0.0229(5) Uani 1 1 d .
C11 C 0.28496(6) 0.0141(4) 0.2017(3) 0.0342(6) Uani 1 1 d .
H11A H 0.2680 0.0921 0.1260 0.051 Uiso 1 1 calc R
H11B H 0.3003 0.1138 0.2675 0.051 Uiso 1 1 calc R
H11C H 0.2710 -0.0729 0.2654 0.051 Uiso 1 1 calc R
C12 C 0.37679(6) -0.5201(3) -0.1314(3) 0.0292(5) Uani 1 1 d .
H12A H 0.3636 -0.6515 -0.1599 0.044 Uiso 1 1 calc R
H12B H 0.4001 -0.5522 -0.0671 0.044 Uiso 1 1 calc R
H12C H 0.3816 -0.4466 -0.2250 0.044 Uiso 1 1 calc R
N1 N 0.46808(4) -0.0635(3) 0.0594(2) 0.0230(4) Uani 1 1 d .
O1 O 0.45647(4) 0.2739(2) 0.12259(19) 0.0295(4) Uani 1 1 d .

loop_
_atom_site_aniso_label
_atom_site_aniso_U_11
_atom_site_aniso_U_22
_atom_site_aniso_U_33
_atom_site_aniso_U_23
_atom_site_aniso_U_13
_atom_site_aniso_U_12
C1 0.0231(10) 0.0189(9) 0.0359(13) -0.0039(8) 0.0093(8) -0.0005(7)
C2 0.0189(9) 0.0211(10) 0.0299(12) -0.0028(8) 0.0044(8) 0.0002(7)
C3 0.0199(9) 0.0234(10) 0.0271(11) 0.0004(8) 0.0071(8) -0.0022(7)
C4 0.0213(10) 0.0224(9) 0.0313(12) 0.0034(8) 0.0060(8) -0.0010(7)
C5 0.0187(9) 0.0208(9) 0.0260(11) 0.0052(8) 0.0022(7) 0.0007(7)
C6 0.0209(9) 0.0188(9) 0.0317(12) 0.0006(8) 0.0020(8) -0.0003(7)
C7 0.0192(9) 0.0296(11) 0.0256(11) 0.0005(8) 0.0022(8) 0.0014(8)
C8 0.0183(9) 0.0296(10) 0.0304(12) 0.0058(9) 0.0021(8) -0.0039(8)
C9 0.0238(10) 0.0193(9) 0.0356(13) 0.0028(8) -0.0003(8) -0.0028(7)
C10 0.0215(9) 0.0211(9) 0.0256(11) 0.0024(8) 0.0012(8) 0.0025(7)
C11 0.0229(10) 0.0415(13) 0.0391(14) -0.0078(10) 0.0070(9) 0.0017(9)
C12 0.0278(10) 0.0250(10) 0.0341(13) -0.0038(9) 0.0018(9) 0.0042(8)
N1 0.0177(8) 0.0203(8) 0.0325(10) -0.0022(7) 0.0086(7) -0.0005(6)
O1 0.0237(7) 0.0240(7) 0.0425(10) -0.0073(6) 0.0103(6) 0.0014(5)

loop_
_atom_type_symbol
_atom_type_description
_atom_type_scat_dispersion_real
_atom_type_scat_dispersion_imag
_atom_type_scat_source
C C 0.0181 0.0091 'International Tables Vol C Tables 4.2.6.8 and 6.1.1.4'
H H 0.0000 0.0000 'International Tables Vol C Tables 4.2.6.8 and 6.1.1.4'
N N 0.0311 0.0180 'International Tables Vol C Tables 4.2.6.8 and 6.1.1.4'
O O 0.0492 0.0322 'International Tables Vol C Tables 4.2.6.8 and 6.1.1.4'

loop_
_geom_angle_atom_site_label_1
_geom_angle_atom_site_label_2
_geom_angle_atom_site_label_3
_geom_angle
_geom_angle_site_symmetry_1
_geom_angle_site_symmetry_3
N1 C1 C2 117.28(16) 5_655 .
N1 C1 H1A 108.0 5_655 .
C2 C1 H1A 108.0 . .
N1 C1 H1B 108.0 5_655 .
C2 C1 H1B 108.0 . .
H1A C1 H1B 107.2 . .
O1 C2 N1 123.33(18) . .
O1 C2 C1 118.36(17) . .
N1 C2 C1 118.31(17) . .
N1 C3 C4 110.38(16) . .
N1 C3 H3A 109.6 . .
C4 C3 H3A 109.6 . .
N1 C3 H3B 109.6 . .
C4 C3 H3B 109.6 . .
H3A C3 H3B 108.1 . .
C5 C4 C3 113.28(16) . .
C5 C4 H4A 108.9 . .
C3 C4 H4A 108.9 . .
C5 C4 H4B 108.9 . .
C3 C4 H4B 108.9 . .
H4A C4 H4B 107.7 . .
C6 C5 C10 119.71(17) . .
C6 C5 C4 119.56(17) . .
C10 C5 C4 120.72(18) . .
C5 C6 C7 121.98(18) . .
C5 C6 H6 119.0 . .
C7 C6 H6 119.0 . .
C8 C7 C6 117.79(18) . .
C8 C7 C11 121.26(18) . .
C6 C7 C11 120.95(18) . .
C9 C8 C7 120.83(17) . .
C9 C8 H8 119.6 . .
C7 C8 H8 119.6 . .
C8 C9 C10 121.41(18) . .
C8 C9 H9 119.3 . .
C10 C9 H9 119.3 . .
C9 C10 C5 118.26(18) . .
C9 C10 C12 120.20(18) . .
C5 C10 C12 121.53(17) . .
C7 C11 H11A 109.5 . .
C7 C11 H11B 109.5 . .
H11A C11 H11B 109.5 . .
C7 C11 H11C 109.5 . .
H11A C11 H11C 109.5 . .
H11B C11 H11C 109.5 . .
C10 C12 H12A 109.5 . .
C10 C12 H12B 109.5 . .
H12A C12 H12B 109.5 . .
C10 C12 H12C 109.5 . .
H12A C12 H12C 109.5 . .
H12B C12 H12C 109.5 . .
C2 N1 C1 124.38(16) . 5_655
C2 N1 C3 119.51(16) . .
C1 N1 C3 115.64(15) 5_655 .

loop_
_geom_bond_atom_site_label_1
_geom_bond_atom_site_label_2
_geom_bond_distance
_geom_bond_site_symmetry_2
C1 N1 1.453(2) 5_655
C1 C2 1.509(3) .
C1 H1A 0.9900 .
C1 H1B 0.9900 .
C2 O1 1.231(2) .
C2 N1 1.344(3) .
C3 N1 1.470(2) .
C3 C4 1.527(3) .
C3 H3A 0.9900 .
C3 H3B 0.9900 .
C4 C5 1.512(2) .
C4 H4A 0.9900 .
C4 H4B 0.9900 .
C5 C6 1.392(3) .
C5 C10 1.401(3) .
C6 C7 1.396(3) .
C6 H6 0.9500 .
C7 C8 1.389(3) .
C7 C11 1.507(3) .
C8 C9 1.387(3) .
C8 H8 0.9500 .
C9 C10 1.394(3) .
C9 H9 0.9500 .
C10 C12 1.511(3) .
C11 H11A 0.9800 .
C11 H11B 0.9800 .
C11 H11C 0.9800 .
C12 H12A 0.9800 .
C12 H12B 0.9800 .
C12 H12C 0.9800 .
N1 C1 1.453(2) 5_655
